data_7034085
loop_
_publ_author_name
'Nordheider, Andreas'
'H\"ull, Katharina'
'Athukorala Arachchige, Kasun S.'
'Slawin, Alexandra M. Z.'
'Woollins, J. Derek'
'Thirumoorthi, Ramalingam'
'Chivers, Tristram'

_publ_section_title
;
 Spirocyclic, macrocyclic and ladder complexes of coinage metals and
 mercury with dichalcogeno P2N2-supported anions.
;
_journal_issue 12
_journal_name_full 'Dalton transactions (Cambridge, England : 2003)'
_journal_page_first 5338
_journal_page_last 5346
_journal_paper_doi 10.1039/c5dt00159e
_journal_volume 44
_journal_year 2015
_chemical_formula_moiety 'C48 H111 Au3 N12 P6 Se6'
_chemical_formula_sum 'C48 H111 Au3 N12 P6 Se6'
_chemical_formula_weight 2106.99
_space_group_IT_number 176
_symmetry_cell_setting hexagonal
_symmetry_Int_Tables_number 176
_symmetry_space_group_name_Hall '-P 6c'
_symmetry_space_group_name_H-M 'P 63/m'
_atom_sites_solution_hydrogens geom
_atom_sites_solution_primary direct
_atom_sites_solution_secondary difmap
_audit_creation_date 2015-01-08
_audit_creation_method 'by CrystalStructure 4.1'
_audit_update_record
;
2015-01-08 deposited with the CCDC.
2015-02-10 downloaded from the CCDC.
;
_cell_angle_alpha 90.0000
_cell_angle_beta 90.0000
_cell_angle_gamma 120.0000
_cell_formula_units_Z 2
_cell_length_a 20.606(2)
_cell_length_b 20.606(2)
_cell_length_c 10.6403(11)
_cell_measurement_reflns_used 9855
_cell_measurement_temperature 93
_cell_measurement_theta_max 25.35
_cell_measurement_theta_min 1.98
_cell_volume 3912.7(7)
_computing_cell_refinement 'CrystalClear-SM Expert 2.1 b29'
_computing_data_collection 'CrystalClear-SM Expert 2.1 b29 (Rigaku, 2013)'
_computing_data_reduction 'CrystalClear-SM Expert 2.1 b29'
_computing_molecular_graphics 'CrystalStructure 4.1'
_computing_publication_material 'CrystalStructure 4.1 (Rigaku, 2013)'
_computing_structure_refinement 'SHELXL-2013 (Sheldrick, 2013)'
_computing_structure_solution 'DIRDIF99-PATTY (Gould, et al., 1999)'
_diffrn_ambient_temperature 93
_diffrn_detector_area_resol_mean 5.811
_diffrn_measured_fraction_theta_full 1.000
_diffrn_measured_fraction_theta_max 1.000
_diffrn_measurement_device_type 'Rigaku XtaLAB P200'
_diffrn_measurement_method \w
_diffrn_radiation_type 'Mo K\a'
_diffrn_radiation_wavelength 0.71075
_diffrn_reflns_av_R_equivalents 0.0455
_diffrn_reflns_Laue_measured_fraction_full 1.000
_diffrn_reflns_Laue_measured_fraction_max 1.000
_diffrn_reflns_limit_h_max 24
_diffrn_reflns_limit_h_min -24
_diffrn_reflns_limit_k_max 24
_diffrn_reflns_limit_k_min -24
_diffrn_reflns_limit_l_max 12
_diffrn_reflns_limit_l_min -12
_diffrn_reflns_number 53212
_diffrn_reflns_point_group_measured_fraction_full 1.000
_diffrn_reflns_point_group_measured_fraction_max 1.000
_diffrn_reflns_theta_full 25.000
_diffrn_reflns_theta_max 25.344
_diffrn_reflns_theta_min 1.977
_diffrn_standards_number 0
_exptl_absorpt_coefficient_mu 8.581
_exptl_absorpt_correction_T_max 0.773
_exptl_absorpt_correction_T_min 0.488
_exptl_absorpt_correction_type multi-scan
_exptl_absorpt_process_details 'REQAB (Rigaku, 1998)'
_exptl_crystal_colour pink
_exptl_crystal_density_diffrn 1.788
_exptl_crystal_density_method 'not measured'
_exptl_crystal_description prism
_exptl_crystal_F_000 2028.00
_exptl_crystal_size_max 0.12
_exptl_crystal_size_mid 0.03
_exptl_crystal_size_min 0.03
_refine_diff_density_max 2.63
_refine_diff_density_min -3.49
_refine_ls_extinction_method none
_refine_ls_goodness_of_fit_ref 1.080
_refine_ls_hydrogen_treatment constr
_refine_ls_number_parameters 137
_refine_ls_number_reflns 2519
_refine_ls_number_restraints 24
_refine_ls_R_factor_gt 0.0571
_refine_ls_shift/su_max 0.000
_refine_ls_structure_factor_coef Fsqd
_refine_ls_weighting_details 'w = 1/[\s^2^(Fo^2^)+(0.0800P)^2^+65.7925P] where P=(Fo^2^+2Fc^2^)/3'
_refine_ls_weighting_scheme calc
_refine_ls_wR_factor_ref 0.1676
_reflns_number_gt 2193
_reflns_number_total 2519
_reflns_threshold_expression F^2^>2.0\s(F^2^)
_cod_data_source_file c5dt00159e2.cif
_cod_data_source_block 13
_cod_depositor_comments 'Adding full bibliography for 7034082--7034086.cif.'
_cod_original_cell_volume 3912.5(7)
_cod_database_code 7034085

loop_
_symmetry_equiv_pos_site_id
_symmetry_equiv_pos_as_xyz
1 +X,+Y,+Z
2 +X-Y,+X,1/2+Z
3 -Y,+X-Y,+Z
4 -X,-Y,1/2+Z
5 -X+Y,-X,+Z
6 +Y,-X+Y,1/2+Z
7 -X,-Y,-Z
8 -X+Y,-X,1/2-Z
9 +Y,-X+Y,-Z
10 +X,+Y,1/2-Z
11 +X-Y,+X,-Z
12 -Y,+X-Y,1/2-Z

loop_
_atom_site_label
_atom_site_type_symbol
_atom_site_fract_x
_atom_site_fract_y
_atom_site_fract_z
_atom_site_U_iso_or_equiv
_atom_site_adp_type
_atom_site_occupancy
_atom_site_site_symmetry_multiplicity
_atom_site_site_symmetry_order
_atom_site_calc_flag
_atom_site_refinement_flags
Au1 Au 0.64907(3) 0.16409(3) 0.25 0.0496(3) Uani 1 6 0 d .
Se1 Se 0.71726(8) 0.09799(7) 0.25 0.0629(6) Uani 1 6 0 d .
Se2 Se 0.77272(8) 0.34953(8) 0.25 0.0861(9) Uani 1 6 0 d .
P1 P 0.83645(17) 0.18857(17) 0.25 0.0319(8) Uani 1 6 0 d .
P2 P 0.86098(17) 0.32098(17) 0.25 0.0363(9) Uani 1 6 0 d .
N1 N 0.8952(6) 0.1646(6) 0.25 0.040(3) Uani 1 6 0 d .
N2 N 0.9391(6) 0.3997(6) 0.25 0.058(4) Uani 1 6 0 d .
N3 N 0.8519(4) 0.2580(4) 0.1445(8) 0.0332(17) Uani 1 12 0 d .
C1 C 0.8994(9) 0.0959(8) 0.25 0.066(6) Uani 1 6 0 d .
C2 C 0.9832(9) 0.1219(10) 0.25 0.082(8) Uani 1 6 0 d .
C3 C 0.8629(11) 0.0489(11) 0.1338(18) 0.096(5) Uani 1 12 0 d .
C4 C 1.0210(7) 0.4233(7) 0.25 0.048(4) Uani 1 6 0 d .
C5 C 1.0543(7) 0.4697(9) 0.3661(19) 0.087(5) Uani 1 12 0 d .
C6 C 1.0319(9) 0.3561(9) 0.25 0.086(8) Uani 1 6 0 d .
C7 C 0.8487(8) 0.2561(9) 0.0045(12) 0.064(4) Uani 1 12 0 d .
C8 C 0.7695(12) 0.2090(13) -0.037(2) 0.123(6) Uani 1 12 0 d .
C9 C 0.8816(17) 0.3305(16) -0.049(3) 0.169(8) Uani 1 12 0 d .
C10 C 0.894(2) 0.224(2) -0.043(4) 0.227(10) Uani 1 12 0 d .
H2 H 0.93201 0.43835 0.25 0.0691 Uiso 1 6 0 calc R
H2A H 1.00888 0.16184 0.31223 0.0986 Uiso 0.5 12 0 calc R
H2B H 1.00415 0.14085 0.16644 0.0986 Uiso 0.5 12 0 calc R
H2C H 0.99034 0.07958 0.27133 0.0986 Uiso 1 6 0 calc R
H3A H 0.88218 0.08039 0.05869 0.1152 Uiso 1 12 0 calc R
H3B H 0.80851 0.02755 0.13865 0.1152 Uiso 1 12 0 calc R
H3C H 0.87454 0.00824 0.12905 0.1152 Uiso 1 12 0 calc R
H5A H 1.03483 0.43761 0.44061 0.1039 Uiso 1 12 0 calc R
H5B H 1.04091 0.50906 0.37014 0.1039 Uiso 1 12 0 calc R
H5C H 1.10898 0.49266 0.3635 0.1039 Uiso 1 12 0 calc R
H6A H 0.99594 0.31809 0.19217 0.1030 Uiso 0.5 12 0 calc R
H6B H 1.02378 0.33515 0.33501 0.1030 Uiso 0.5 12 0 calc R
H6C H 1.08301 0.37143 0.22281 0.1030 Uiso 1 6 0 calc R
H8A H 0.76774 0.20634 -0.12943 0.1472 Uiso 1 12 0 calc R
H8B H 0.74 0.2314 -0.00787 0.1472 Uiso 1 12 0 calc R
H8C H 0.74865 0.15846 -0.00259 0.1472 Uiso 1 12 0 calc R
H9A H 0.87093 0.32679 -0.13905 0.2024 Uiso 1 12 0 calc R
H9B H 0.93597 0.357 -0.0356 0.2024 Uiso 1 12 0 calc R
H9C H 0.86024 0.35816 -0.00773 0.2024 Uiso 1 12 0 calc R
H10A H 0.94331 0.24968 -0.00454 0.2720 Uiso 1 12 0 calc R
H10B H 0.8986 0.23027 -0.13478 0.2720 Uiso 1 12 0 calc R
H10C H 0.86852 0.17047 -0.02271 0.2720 Uiso 1 12 0 calc R

loop_
_atom_site_aniso_label
_atom_site_aniso_U_11
_atom_site_aniso_U_22
_atom_site_aniso_U_33
_atom_site_aniso_U_12
_atom_site_aniso_U_13
_atom_site_aniso_U_23
Au1 0.0154(3) 0.0198(3) 0.1133(6) 0.0086(2) 0.0000 0.0000
Se1 0.0173(7) 0.0157(6) 0.154(2) 0.0073(5) 0.0000 0.0000
Se2 0.0148(7) 0.0174(7) 0.228(3) 0.0092(6) 0.0000 0.0000
P1 0.0159(14) 0.0157(14) 0.065(2) 0.0082(12) 0.0000 0.0000
P2 0.0146(14) 0.0146(14) 0.079(3) 0.0071(12) 0.0000 0.0000
N1 0.020(5) 0.021(5) 0.082(9) 0.012(4) 0.0000 0.0000
N2 0.014(5) 0.014(5) 0.143(14) 0.006(4) 0.0000 0.0000
N3 0.023(4) 0.029(4) 0.049(5) 0.014(3) -0.007(3) 0.002(4)
C1 0.028(8) 0.026(7) 0.15(2) 0.018(6) 0.0000 0.0000
C2 0.034(9) 0.041(9) 0.18(3) 0.029(8) 0.0000 0.0000
C3 0.096(5) 0.096(5) 0.096(5) 0.048(2) -0.0000(5) -0.0001(5)
C4 0.013(6) 0.019(6) 0.108(14) 0.005(5) 0.0000 0.0000
C5 0.035(6) 0.081(10) 0.148(16) 0.033(7) -0.018(8) -0.035(11)
C6 0.018(7) 0.031(8) 0.21(3) 0.013(6) 0.0000 0.0000
C7 0.065(8) 0.103(11) 0.049(7) 0.062(8) 0.002(6) 0.012(7)
C8 0.123(6) 0.123(6) 0.123(6) 0.061(3) -0.0000(5) -0.0001(5)
C9 0.169(8) 0.169(8) 0.169(8) 0.084(4) -0.0001(5) 0.0001(5)
C10 0.227(10) 0.227(10) 0.227(10) 0.113(5) 0.0000(5) 0.0000(5)

loop_
_atom_type_symbol
_atom_type_description
_atom_type_scat_dispersion_real
_atom_type_scat_dispersion_imag
_atom_type_scat_source
C C 0.0033 0.0016
;
International Tables for Crystallography
(1992, Vol. C, Tables 4.2.6.8 and 6.1.1.4)
;
H H 0.0000 0.0000
;
International Tables for Crystallography
(1992, Vol. C, Table 6.1.1.4)
;
Au Au -2.0133 8.8022
;
International Tables for Crystallography
(1992, Vol. C, Tables 4.2.6.8 and 6.1.1.4)
;
N N 0.0061 0.0033
;
International Tables for Crystallography
(1992, Vol. C, Tables 4.2.6.8 and 6.1.1.4)
;
P P 0.1023 0.0942
;
International Tables for Crystallography
(1992, Vol. C, Tables 4.2.6.8 and 6.1.1.4)
;
Se Se -0.0929 2.2259
;
International Tables for Crystallography
(1992, Vol. C, Tables 4.2.6.8 and 6.1.1.4)
;

loop_
_geom_angle_atom_site_label_1
_geom_angle_atom_site_label_2
_geom_angle_atom_site_label_3
_geom_angle
_geom_angle_publ_flag
_geom_angle_site_symmetry_1
_geom_angle_site_symmetry_3
Se1 Au1 Se2 178.30(5) yes . 5_665
Au1 Se1 P1 103.81(12) yes . .
Au1 Se2 P2 105.77(9) yes 3_655 .
Se1 P1 P2 116.74(19) yes . .
Se1 P1 N1 116.9(4) yes . .
Se1 P1 N3 111.5(3) yes . .
Se1 P1 N3 111.5(3) yes . 10_555
P2 P1 N1 126.3(4) yes . .
P2 P1 N3 40.9(3) yes . .
P2 P1 N3 40.9(3) yes . 10_555
N1 P1 N3 115.1(4) yes . .
N1 P1 N3 115.1(4) yes . 10_555
N3 P1 N3 81.6(4) yes . 10_555
Se2 P2 P1 123.53(14) yes . .
Se2 P2 N2 106.1(6) yes . .
Se2 P2 N3 115.5(3) yes . .
Se2 P2 N3 115.5(3) yes . 10_555
P1 P2 N2 130.4(6) yes . .
P1 P2 N3 42.8(3) yes . .
P1 P2 N3 42.8(3) yes . 10_555
N2 P2 N3 116.9(4) yes . .
N2 P2 N3 116.9(4) yes . 10_555
N3 P2 N3 85.5(5) yes . 10_555
P1 N1 C1 139.3(9) yes . .
P2 N2 C4 135.9(11) yes . .
P1 N3 P2 96.3(4) yes . .
P1 N3 C7 130.1(9) yes . .
P2 N3 C7 133.2(10) yes . .
N1 C1 C2 105.3(12) yes . .
N1 C1 C3 111.6(14) yes . .
N1 C1 C3 111.6(14) yes . 10_555
C2 C1 C3 109.6(13) yes . .
C2 C1 C3 109.6(13) yes . 10_555
C3 C1 C3 109.1(12) yes . 10_555
N2 C4 C5 106.7(10) yes . .
N2 C4 C5 106.7(10) yes . 10_555
N2 C4 C6 111.1(10) yes . .
C5 C4 C5 110.7(11) yes . 10_555
C5 C4 C6 110.7(11) yes . .
C5 C4 C6 110.7(11) yes 10_555 .
N3 C7 C8 109.6(13) yes . .
N3 C7 C9 111.9(16) yes . .
N3 C7 C10 109(2) yes . .
C8 C7 C9 111(2) yes . .
C8 C7 C10 109(2) yes . .
C9 C7 C10 106(2) yes . .
P2 N2 H2 112.100 no . .
C4 N2 H2 112.025 no . .
C1 C2 H2A 109.564 no . .
C1 C2 H2A 109.564 no . 10_555
C1 C2 H2B 109.539 no . .
C1 C2 H2B 109.539 no . 10_555
C1 C2 H2C 109.466 no . .
C1 C2 H2C 109.466 no . 10_555
H2A C2 H2A 85.018 no . 10_555
H2A C2 H2B 109.453 no . .
H2A C2 H2B 26.772 no . 10_555
H2A C2 H2C 109.408 no . .
H2A C2 H2C 130.168 no . 10_555
H2A C2 H2B 26.772 no 10_555 .
H2A C2 H2B 109.453 no 10_555 10_555
H2A C2 H2C 130.168 no 10_555 .
H2A C2 H2C 109.408 no 10_555 10_555
H2B C2 H2B 130.208 no . 10_555
H2B C2 H2C 109.398 no . .
H2B C2 H2C 84.970 no . 10_555
H2B C2 H2C 84.970 no 10_555 .
H2B C2 H2C 109.398 no 10_555 10_555
H2C C2 H2C 26.760 no . 10_555
C1 C3 H3A 109.498 no . .
C1 C3 H3B 109.485 no . .
C1 C3 H3C 109.440 no . .
H3A C3 H3B 109.473 no . .
H3A C3 H3C 109.462 no . .
H3B C3 H3C 109.470 no . .
C4 C5 H5A 109.447 no . .
C4 C5 H5B 109.523 no . .
C4 C5 H5C 109.441 no . .
H5A C5 H5B 109.475 no . .
H5A C5 H5C 109.469 no . .
H5B C5 H5C 109.473 no . .
C4 C6 H6A 109.464 no . .
C4 C6 H6A 109.464 no . 10_555
C4 C6 H6B 109.459 no . .
C4 C6 H6B 109.459 no . 10_555
C4 C6 H6C 109.463 no . .
C4 C6 H6C 109.463 no . 10_555
H6A C6 H6A 77.771 no . 10_555
H6A C6 H6B 109.457 no . .
H6A C6 H6B 34.330 no . 10_555
H6A C6 H6C 109.482 no . .
H6A C6 H6C 134.770 no . 10_555
H6A C6 H6B 34.330 no 10_555 .
H6A C6 H6B 109.457 no 10_555 10_555
H6A C6 H6C 134.770 no 10_555 .
H6A C6 H6C 109.482 no 10_555 10_555
H6B C6 H6B 134.749 no . 10_555
H6B C6 H6C 109.502 no . .
H6B C6 H6C 77.802 no . 10_555
H6B C6 H6C 77.802 no 10_555 .
H6B C6 H6C 109.502 no 10_555 10_555
H6C C6 H6C 34.349 no . 10_555
C7 C8 H8A 109.466 no . .
C7 C8 H8B 109.467 no . .
C7 C8 H8C 109.461 no . .
H8A C8 H8B 109.479 no . .
H8A C8 H8C 109.474 no . .
H8B C8 H8C 109.480 no . .
C7 C9 H9A 109.474 no . .
C7 C9 H9B 109.478 no . .
C7 C9 H9C 109.472 no . .
H9A C9 H9B 109.462 no . .
H9A C9 H9C 109.475 no . .
H9B C9 H9C 109.467 no . .
C7 C10 H10A 109.471 no . .
C7 C10 H10B 109.490 no . .
C7 C10 H10C 109.471 no . .
H10A C10 H10B 109.462 no . .
H10A C10 H10C 109.468 no . .
H10B C10 H10C 109.466 no . .
C2 H2A H2B 76.646 no . 10_555
C2 H2B H2A 76.582 no . 10_555
C2 H2C H2C 76.620 no . 10_555
C6 H6A H6B 72.813 no . 10_555
C6 H6B H6A 72.857 no . 10_555
C6 H6C H6C 72.825 no . 10_555

loop_
_geom_bond_atom_site_label_1
_geom_bond_atom_site_label_2
_geom_bond_distance
_geom_bond_publ_flag
_geom_bond_site_symmetry_2
Au1 Se1 2.396(2) yes .
Au1 Se2 2.4189(17) yes 5_665
Se1 P1 2.221(3) yes .
Se2 P2 2.173(5) yes .
P1 P2 2.514(5) yes .
P1 N1 1.519(15) yes .
P1 N3 1.718(9) yes .
P1 N3 1.718(9) yes 10_555
P2 N2 1.616(9) yes .
P2 N3 1.655(9) yes .
P2 N3 1.655(9) yes 10_555
N1 C1 1.46(2) yes .
N2 C4 1.505(19) yes .
N3 C7 1.490(16) yes .
C1 C2 1.53(3) yes .
C1 C3 1.52(2) yes .
C1 C3 1.52(2) yes 10_555
C4 C5 1.502(19) yes .
C4 C5 1.502(19) yes 10_555
C4 C6 1.51(3) yes .
C7 C8 1.49(2) yes .
C7 C9 1.45(3) yes .
C7 C10 1.47(6) yes .
N2 H2 0.879 no .
C2 H2A 0.980 no .
C2 H2A 0.980 no 10_555
C2 H2B 0.980 no .
C2 H2B 0.980 no 10_555
C2 H2C 0.981 no .
C2 H2C 0.981 no 10_555
C3 H3A 0.980 no .
C3 H3B 0.980 no .
C3 H3C 0.980 no .
C5 H5A 0.980 no .
C5 H5B 0.980 no .
C5 H5C 0.980 no .
C6 H6A 0.980 no .
C6 H6A 0.980 no 10_555
C6 H6B 0.980 no .
C6 H6B 0.980 no 10_555
C6 H6C 0.980 no .
C6 H6C 0.980 no 10_555
C8 H8A 0.980 no .
C8 H8B 0.980 no .
C8 H8C 0.980 no .
C9 H9A 0.980 no .
C9 H9B 0.980 no .
C9 H9C 0.980 no .
C10 H10A 0.980 no .
C10 H10B 0.980 no .
C10 H10C 0.980 no .
H2A H2B 0.454 no 10_555
H2C H2C 0.454 no 10_555
H6A H6B 0.578 no 10_555
H6C H6C 0.579 no 10_555

loop_
_geom_contact_atom_site_label_1
_geom_contact_atom_site_label_2
_geom_contact_distance
_geom_contact_publ_flag
_geom_contact_site_symmetry_2
Au1 Se2 3.3700(14) no .
Au1 N2 3.368(15) no 5_665
Se2 Se2 3.532(2) no 3_655
Se2 Se2 3.532(2) no 5_665
P1 C3 3.42(3) no .
P1 C3 3.42(3) no 10_555
P1 C7 2.910(15) no 10_555
P1 C8 3.47(3) no .
P1 C8 3.47(3) no 10_555
P1 C10 3.29(4) no .
P1 C10 3.29(4) no 10_555
P2 C6 3.222(19) no .
P2 C7 2.887(15) no 10_555
P2 C9 3.20(3) no .
P2 C9 3.20(3) no 10_555
N1 C6 3.520(17) no .
N1 C10 3.36(4) no .
N1 C10 3.36(4) no 10_555
N2 C9 3.44(3) no .
N2 C9 3.44(3) no 10_555
N3 C6 3.407(16) no .
Au1 H2 2.5975 no 5_665
Au1 H8B 3.2193 no .
Au1 H8B 3.2193 no 10_555
Au1 H8C 3.4184 no .
Au1 H8C 3.4184 no 10_555
Se1 H3B 3.1265 no .
Se1 H3B 3.1265 no 10_555
Se1 H8C 2.8963 no .
Se1 H8C 2.8963 no 10_555
Se2 H2 2.8488 no .
Se2 H8B 3.5024 no .
Se2 H8B 3.5024 no 10_555
Se2 H9C 3.2378 no .
Se2 H9C 3.2378 no 10_555
P1 H3A 3.4786 no .
P1 H3A 3.4786 no 10_555
P1 H3B 3.2914 no .
P1 H3B 3.2914 no 10_555
P1 H6A 3.0872 no .
P1 H6A 3.0872 no 10_555
P1 H8C 3.1239 no .
P1 H8C 3.1239 no 10_555
P1 H10A 3.3161 no .
P1 H10A 3.3161 no 10_555
P1 H10C 3.0401 no .
P1 H10C 3.0401 no 10_555
P2 H6A 2.8777 no .
P2 H6A 2.8777 no 10_555
P2 H6B 3.3432 no .
P2 H6B 3.3432 no 10_555
P2 H8B 3.5424 no .
P2 H8B 3.5424 no 10_555
P2 H9B 3.3206 no .
P2 H9B 3.3206 no 10_555
P2 H9C 2.8494 no .
P2 H9C 2.8494 no 10_555
N1 H2A 2.4621 no .
N1 H2A 2.4621 no 10_555
N1 H2B 2.6774 no .
N1 H2B 2.6774 no 10_555
N1 H2C 3.2246 no .
N1 H2C 3.2246 no 10_555
N1 H3A 2.6002 no .
N1 H3A 2.6002 no 10_555
N1 H3B 2.7432 no .
N1 H3B 2.7432 no 10_555
N1 H3C 3.2934 no .
N1 H3C 3.2934 no 10_555
N1 H6A 2.8505 no .
N1 H6A 2.8505 no 10_555
N1 H6B 3.2980 no .
N1 H6B 3.2980 no 10_555
N1 H10A 3.1070 no .
N1 H10A 3.1070 no 10_555
N1 H10C 2.9670 no .
N1 H10C 2.9670 no 10_555
N2 H5A 2.6597 no .
N2 H5A 2.6597 no 10_555
N2 H5B 2.5270 no .
N2 H5B 2.5270 no 10_555
N2 H5C 3.2674 no .
N2 H5C 3.2674 no 10_555
N2 H6A 2.5589 no .
N2 H6A 2.5589 no 10_555
N2 H6B 2.8201 no .
N2 H6B 2.8201 no 10_555
N2 H6C 3.3081 no .
N2 H6C 3.3081 no 10_555
N2 H9B 3.1554 no .
N2 H9B 3.1554 no 10_555
N2 H9C 3.0826 no .
N2 H9C 3.0826 no 10_555
N3 H2 3.4155 no .
N3 H6A 2.6319 no .
N3 H6A 3.1130 no 10_555
N3 H6B 3.0806 no 10_555
N3 H8A 3.2841 no .
N3 H8B 2.6418 no .
N3 H8C 2.6106 no .
N3 H9A 3.2723 no .
N3 H9B 2.7020 no .
N3 H9C 2.5609 no .
N3 H10A 2.5325 no .
N3 H10B 3.2603 no .
N3 H10C 2.6740 no .
C1 H3A 2.0636 no 10_555
C1 H3B 2.0633 no 10_555
C1 H3C 2.0630 no 10_555
C1 H10C 3.4876 no .
C1 H10C 3.4876 no 10_555
C2 H3A 2.7254 no .
C2 H3A 2.7254 no 10_555
C2 H3B 3.3380 no .
C2 H3B 3.3380 no 10_555
C2 H3C 2.6288 no .
C2 H3C 2.6288 no 10_555
C3 H2A 3.3269 no .
C3 H2A 2.7917 no 10_555
C3 H2B 2.5819 no .
C3 H2B 3.3262 no 10_555
C3 H2C 2.7881 no .
C3 H2C 2.5790 no 10_555
C3 H3A 3.3208 no 10_555
C3 H3B 2.6115 no 10_555
C3 H3C 2.7066 no 10_555
C3 H10C 2.9625 no .
C4 H5A 2.0488 no 10_555
C4 H5B 2.0494 no 10_555
C4 H5C 2.0486 no 10_555
C4 H9B 3.4318 no .
C4 H9B 3.4318 no 10_555
C5 H2 2.5823 no .
C5 H5A 3.3146 no 10_555
C5 H5B 2.6980 no 10_555
C5 H5C 2.6326 no 10_555
C5 H6A 3.2978 no .
C5 H6A 2.7989 no 10_555
C5 H6B 2.5392 no .
C5 H6B 3.3044 no 10_555
C5 H6C 2.8237 no .
C5 H6C 2.5579 no 10_555
C5 H9B 2.9879 no 10_555
C6 H2 3.2554 no .
C6 H5A 2.6147 no .
C6 H5A 2.6147 no 10_555
C6 H5B 3.3193 no .
C6 H5B 3.3193 no 10_555
C6 H5C 2.7258 no .
C6 H5C 2.7258 no 10_555
C6 H10A 3.3872 no .
C6 H10A 3.3872 no 10_555
C7 H6A 3.3081 no .
C7 H6B 3.5641 no 10_555
C8 H9A 2.5206 no .
C8 H9B 3.2565 no .
C8 H9C 2.7004 no .
C8 H10A 3.2639 no .
C8 H10B 2.6792 no .
C8 H10C 2.5381 no .
C9 H5A 3.0322 no 10_555
C9 H6A 3.5762 no .
C9 H8A 2.6049 no .
C9 H8B 2.6298 no .
C9 H8C 3.2563 no .
C9 H10A 2.5939 no .
C9 H10B 2.4391 no .
C9 H10C 3.1835 no .
C10 H3A 3.0485 no .
C10 H6A 3.2255 no .
C10 H6B 3.3496 no 10_555
C10 H8A 2.5975 no .
C10 H8B 3.2648 no .
C10 H8C 2.6253 no .
C10 H9A 2.5942 no .
C10 H9B 2.4270 no .
C10 H9C 3.1872 no .
H2 H5A 2.9385 no .
H2 H5A 2.9385 no 10_555
H2 H5B 2.3501 no .
H2 H5B 2.3501 no 10_555
H2 H5C 3.4536 no .
H2 H5C 3.4536 no 10_555
H2 H6A 3.3940 no .
H2 H6A 3.3940 no 10_555
H2 H6B 3.5968 no .
H2 H6B 3.5968 no 10_555
H2 H9B 3.4911 no .
H2 H9B 3.4911 no 10_555
H2 H9C 3.1613 no .
H2 H9C 3.1613 no 10_555
H2A H3A 3.5396 no .
H2A H3A 2.6716 no 10_555
H2A H3C 3.5662 no .
H2A H3C 3.0511 no 10_555
H2A H6A 3.5955 no .
H2A H6A 3.3612 no 10_555
H2A H6B 3.4365 no .
H2A H10A 3.4255 no 10_555
H2B H3A 2.4601 no .
H2B H3B 3.5182 no .
H2B H3C 2.7313 no .
H2B H3C 3.4694 no 10_555
H2B H10A 3.5667 no .
H2C H3A 3.1818 no .
H2C H3A 2.8768 no 10_555
H2C H3B 3.4768 no 10_555
H2C H3C 2.5766 no .
H2C H3C 2.3389 no 10_555
H3A H3B 3.4940 no 10_555
H3A H10A 3.1327 no .
H3A H10B 3.5840 no .
H3A H10C 2.1902 no .
H3B H3B 2.3696 no 10_555
H3B H3C 2.9429 no 10_555
H3B H10C 3.0835 no .
H3C H3C 2.5739 no 10_555
H5A H5B 3.5961 no 10_555
H5A H5C 3.5155 no 10_555
H5A H6A 3.4237 no .
H5A H6A 2.5942 no 10_555
H5A H6B 2.3002 no .
H5A H6B 3.5537 no 10_555
H5A H6C 3.0935 no .
H5A H6C 2.6875 no 10_555
H5A H9B 2.1323 no 10_555
H5A H9C 3.2004 no 10_555
H5A H10A 3.4223 no 10_555
H5B H5B 2.5567 no 10_555
H5B H5C 2.9556 no 10_555
H5B H6B 3.4411 no .
H5B H6C 3.4976 no 10_555
H5B H9B 3.2890 no 10_555
H5C H5C 2.4153 no 10_555
H5C H6A 3.2151 no 10_555
H5C H6B 2.8302 no .
H5C H6B 3.5184 no 10_555
H5C H6C 2.7259 no .
H5C H6C 2.4562 no 10_555
H6A H9B 3.0057 no .
H6A H10A 2.4526 no .
H6A H10A 3.5611 no 10_555
H6B H9B 2.9743 no 10_555
H6B H10A 2.4869 no 10_555
H8A H9A 2.3269 no .
H8A H9B 3.4481 no .
H8A H9C 3.0222 no .
H8A H10A 3.5243 no .
H8A H10B 2.4875 no .
H8A H10C 2.7718 no .
H8B H9A 2.7906 no .
H8B H9B 3.5553 no .
H8B H9C 2.5475 no .
H8B H10B 3.5469 no .
H8B H10C 3.4553 no .
H8C H9A 3.4276 no .
H8C H9C 3.5723 no .
H8C H10A 3.4760 no .
H8C H10B 3.0237 no .
H8C H10C 2.3657 no .
H9A H10A 3.0277 no .
H9A H10B 2.3274 no .
H9A H10C 3.4279 no .
H9B H10A 2.3145 no .
H9B H10B 2.5524 no .
H9B H10C 3.3736 no .
H9C H10A 3.4284 no .
H9C H10B 3.3882 no .
C2 H3C 3.3243 no 5_765
C2 H3C 3.3243 no 8_765
C3 H2A 3.4962 no 2_544
C3 H2B 3.3259 no 11_545
C3 H10A 3.3472 no 11_545
C5 H5B 3.5741 no 7_766
C5 H8A 3.4975 no 6_665
C5 H8C 3.2751 no 6_665
C5 H9C 3.3522 no 4_765
C6 H8A 3.3683 no 6_665
C6 H8A 3.3683 no 9_665
C6 H8C 3.4741 no 6_665
C6 H8C 3.4741 no 9_665
C8 H5A 3.5775 no 2_544
C8 H5C 2.9692 no 2_544
C8 H6B 3.5819 no 2_544
C8 H6C 3.4025 no 2_544
C8 H6C 2.9932 no 11_545
C8 H8A 3.5449 no 10_554
C9 H5B 2.9906 no 4_764
C9 H9A 3.3274 no 10_554
C10 H3B 2.9908 no 9_665
C10 H10B 3.4267 no 10_554
H2A C3 3.4962 no 6_665
H2A H3A 2.9164 no 6_665
H2A H3C 3.5922 no 5_765
H2A H3C 3.4195 no 6_665
H2A H3C 3.0815 no 8_765
H2A H10C 3.5907 no 6_665
H2B C3 3.3259 no 9_665
H2B H3A 2.7832 no 9_665
H2B H3B 3.5482 no 9_665
H2B H3C 2.8690 no 5_765
H2B H3C 3.5789 no 8_765
H2B H3C 3.1507 no 9_665
H2C H2C 3.0273 no 3_645
H2C H2C 3.0273 no 5_765
H2C H2C 3.0612 no 8_765
H2C H2C 3.0612 no 12_645
H2C H3C 3.0198 no 5_765
H2C H3C 2.8197 no 8_765
H3A H2A 2.9164 no 2_544
H3A H2B 2.7832 no 11_545
H3A H3C 3.0151 no 9_665
H3A H10A 3.5258 no 11_545
H3B C10 2.9908 no 11_545
H3B H2B 3.5482 no 11_545
H3B H10A 2.5581 no 11_545
H3B H10B 2.7803 no 11_545
H3B H10C 3.1594 no 11_545
H3C C2 3.3243 no 3_645
H3C H2A 3.4195 no 2_544
H3C H2A 3.5922 no 3_645
H3C H2A 3.0815 no 12_645
H3C H2B 2.8690 no 3_645
H3C H2B 3.1507 no 11_545
H3C H2B 3.5789 no 12_645
H3C H2C 3.0198 no 3_645
H3C H2C 2.8197 no 12_645
H3C H3A 3.0151 no 11_545
H3C H10A 3.5290 no 11_545
H3C H10C 3.5106 no 11_545
H5A C8 3.5775 no 6_665
H5A H5B 3.0681 no 7_766
H5A H8C 2.9398 no 6_665
H5B C5 3.5741 no 7_766
H5B C9 2.9906 no 4_765
H5B H5A 3.0681 no 7_766
H5B H5B 3.1606 no 7_766
H5B H9A 2.9336 no 4_765
H5B H9B 2.7450 no 4_765
H5B H9C 2.7840 no 4_765
H5C C8 2.9692 no 6_665
H5C H8A 2.7397 no 6_665
H5C H8B 2.8814 no 6_665
H5C H8C 2.7793 no 6_665
H5C H9A 3.5317 no 4_765
H5C H9C 3.1272 no 4_765
H6A H8C 3.5393 no 9_665
H6B C8 3.5819 no 6_665
H6B H8A 3.2893 no 6_665
H6B H8C 2.9639 no 6_665
H6C C8 3.4025 no 6_665
H6C C8 2.9932 no 9_665
H6C H8A 2.7071 no 6_665
H6C H8A 2.4174 no 9_665
H6C H8C 3.2172 no 6_665
H6C H8C 2.7025 no 9_665
H6C H10C 3.5229 no 9_665
H8A C5 3.4975 no 2_544
H8A C6 3.3683 no 2_544
H8A C8 3.5449 no 10_554
H8A H5C 2.7397 no 2_544
H8A H6B 3.2893 no 2_544
H8A H6C 2.7071 no 2_544
H8A H6C 2.4174 no 11_545
H8A H8A 2.5658 no 10_554
H8A H9A 3.3871 no 10_554
H8A H10B 3.5325 no 10_554
H8B H5C 2.8814 no 2_544
H8C C5 3.2751 no 2_544
H8C C6 3.4741 no 2_544
H8C H5A 2.9398 no 2_544
H8C H5C 2.7793 no 2_544
H8C H6A 3.5393 no 11_545
H8C H6B 2.9639 no 2_544
H8C H6C 3.2172 no 2_544
H8C H6C 2.7025 no 11_545
H9A C9 3.3274 no 10_554
H9A H5B 2.9336 no 4_764
H9A H5C 3.5317 no 4_764
H9A H8A 3.3871 no 10_554
H9A H9A 2.3611 no 10_554
H9A H10B 3.3475 no 10_554
H9B H5B 2.7450 no 4_764
H9C C5 3.3522 no 4_764
H9C H5B 2.7840 no 4_764
H9C H5C 3.1272 no 4_764
H10A C3 3.3472 no 9_665
H10A H3A 3.5258 no 9_665
H10A H3B 2.5581 no 9_665
H10A H3C 3.5290 no 9_665
H10B C10 3.4267 no 10_554
H10B H3B 2.7803 no 9_665
H10B H8A 3.5325 no 10_554
H10B H9A 3.3475 no 10_554
H10B H10B 2.4520 no 10_554
H10C H2A 3.5907 no 2_544
H10C H3B 3.1594 no 9_665
H10C H3C 3.5106 no 9_665
H10C H6C 3.5229 no 11_545

loop_
_geom_torsion_atom_site_label_1
_geom_torsion_atom_site_label_2
_geom_torsion_atom_site_label_3
_geom_torsion_atom_site_label_4
_geom_torsion
_geom_torsion_publ_flag
_geom_torsion_site_symmetry_1
_geom_torsion_site_symmetry_3
_geom_torsion_site_symmetry_4
Au1 Se1 P1 P2 0.0 no . . .
Au1 Se1 P1 N1 180.0 no . . .
Au1 Se1 P1 N3 -44.62(14) no . . .
Au1 Se1 P1 N3 44.62(14) no . . 10_555
Au1 Se2 P2 P1 180.0 no 3_655 . .
Au1 Se2 P2 N2 0.0 no 3_655 . .
Au1 Se2 P2 N3 -131.25(10) no 3_655 . .
Au1 Se2 P2 N3 131.25(10) no 3_655 . 10_555
Se1 P1 P2 Se2 0.0 no . . .
Se1 P1 P2 N2 180.0 no . . .
Se1 P1 P2 N3 -92.54(12) no . . .
Se1 P1 P2 N3 92.54(12) no . . 10_555
Se1 P1 N1 C1 0.0 no . . .
Se1 P1 N3 P2 106.5(3) no . . .
Se1 P1 N3 C7 -67.5(8) no . . .
Se1 P1 N3 P2 -106.5(3) no . 10_555 .
Se1 P1 N3 C7 67.5(8) no . 10_555 10_555
P2 P1 N1 C1 180.0 no . . .
N1 P1 P2 Se2 180.0 no . . .
N1 P1 P2 N2 0.0 no . . .
N1 P1 P2 N3 87.46(12) no . . .
N1 P1 P2 N3 -87.46(12) no . . 10_555
P2 P1 N3 P2 0.00(12) no . . .
P2 P1 N3 C7 -174.0(10) no . . .
N3 P1 P2 Se2 92.5(4) no . . .
N3 P1 P2 N2 -87.5(4) no . . .
N3 P1 P2 N3 0.0(4) no . . .
N3 P1 P2 N3 -174.9(5) no . . 10_555
P2 P1 N3 P2 0.00(12) no . 10_555 .
P2 P1 N3 C7 174.0(10) no . 10_555 10_555
N3 P1 P2 Se2 -92.5(4) no 10_555 . .
N3 P1 P2 N2 87.5(4) no 10_555 . .
N3 P1 P2 N3 174.9(5) no 10_555 . .
N3 P1 P2 N3 -0.0(4) no 10_555 . 10_555
N1 P1 N3 P2 -117.3(4) no . . .
N1 P1 N3 C7 68.8(7) no . . .
N3 P1 N1 C1 -133.8(3) no . . .
N1 P1 N3 P2 117.3(4) no . 10_555 .
N1 P1 N3 C7 -68.8(7) no . 10_555 10_555
N3 P1 N1 C1 133.8(3) no 10_555 . .
N3 P1 N3 P2 3.4(4) no . 10_555 .
N3 P1 N3 C7 177.3(7) no . 10_555 10_555
N3 P1 N3 P2 -3.4(4) no 10_555 . .
N3 P1 N3 C7 -177.3(7) no 10_555 . .
Se2 P2 N2 C4 180.0 no . . .
Se2 P2 N3 P1 -112.7(3) no . . .
Se2 P2 N3 C7 61.0(7) no . . .
Se2 P2 N3 P1 112.7(3) no . 10_555 .
Se2 P2 N3 C7 -61.0(7) no . 10_555 10_555
P1 P2 N2 C4 0.0 no . . .
P1 P2 N3 P1 0.00(11) no . . .
P1 P2 N3 C7 173.7(10) no . . .
P1 P2 N3 P1 0.00(11) no . 10_555 .
P1 P2 N3 C7 -173.7(10) no . 10_555 10_555
N2 P2 N3 P1 121.4(5) no . . .
N2 P2 N3 C7 -64.9(9) no . . .
N3 P2 N2 C4 -49.6(5) no . . .
N2 P2 N3 P1 -121.4(5) no . 10_555 .
N2 P2 N3 C7 64.9(9) no . 10_555 10_555
N3 P2 N2 C4 49.6(5) no 10_555 . .
N3 P2 N3 P1 -3.5(4) no . 10_555 .
N3 P2 N3 C7 -177.1(7) no . 10_555 10_555
N3 P2 N3 P1 3.5(4) no 10_555 . .
N3 P2 N3 C7 177.1(7) no 10_555 . .
P1 N1 C1 C2 180.0 no . . .
P1 N1 C1 C3 61.2(8) no . . .
P1 N1 C1 C3 -61.2(8) no . . 10_555
P2 N2 C4 C5 -120.8(7) no . . .
P2 N2 C4 C5 120.8(7) no . . 10_555
P2 N2 C4 C6 0.0 no . . .
P1 N3 C7 C8 69.9(17) no . . .
P1 N3 C7 C9 -167.1(8) no . . .
P1 N3 C7 C10 -50.1(12) no . . .
P2 N3 C7 C8 -101.9(11) no . . .
P2 N3 C7 C9 21.2(18) no . . .
P2 N3 C7 C10 138.2(9) no . . .
